data_4340981
loop_
_publ_author_name
'Jilek, Robert E.'
'Tomson, Neil C.'
'Shook, Ryan L.'
'Scott, Brian L.'
'Boncella, James M.'

_publ_section_title
;
 Preparation and reactivity of the versatile uranium(IV) imido complexes
 U(NAr)Cl&#x2082;(R&#x2082;bpy)&#x2082; (R = Me, (t)Bu) and
 U(NAr)Cl&#x2082;(tppo)&#x2083;.
;
_journal_issue 18
_journal_name_full 'Inorganic chemistry'
_journal_page_first 9818
_journal_page_last 9826
_journal_paper_doi 10.1021/ic5014208
_journal_volume 53
_journal_year 2014
_chemical_formula_sum 'C66 H62 Cl2 N O3 P3 U'
_chemical_formula_weight 1319.01
_chemical_name_systematic
; 
 ? 
;
_space_group_IT_number 2
_symmetry_cell_setting triclinic
_symmetry_space_group_name_Hall '-P 1'
_symmetry_space_group_name_H-M 'P -1'
_atom_sites_solution_hydrogens geom
_atom_sites_solution_primary direct
_atom_sites_solution_secondary difmap
_audit_creation_method SHELXL-97
_cell_angle_alpha 69.718(2)
_cell_angle_beta 83.685(2)
_cell_angle_gamma 80.296(2)
_cell_formula_units_Z 2
_cell_length_a 13.297(2)
_cell_length_b 13.955(2)
_cell_length_c 19.417(3)
_cell_measurement_temperature 120(1)
_cell_volume 3326.1(9)
_computing_cell_refinement 'SAINT+, v. 7.66a (Bruker AXS, 2009)'
_computing_data_collection 'APEX II, v. 7.0 (Bruker AXS, 2009)'
_computing_data_reduction 'SAINT+, v. 7.66a (Bruker AXS, 2009)'
_computing_molecular_graphics 'SHELXTL, v. 6.14, (Bruker AXS, 2000)'
_computing_publication_material 'SHELXTL, v. 6.14, (Bruker AXS, 2000)'
_computing_structure_refinement 'SHELXL-97 (Sheldrick, 1997)'
_computing_structure_solution 'SHELXS-97 (Sheldrick, 1990)'
_diffrn_ambient_temperature 120(1)
_diffrn_measured_fraction_theta_full 0.996
_diffrn_measured_fraction_theta_max 0.992
_diffrn_measurement_device_type 'Bruker D8 with APEXII CCD'
_diffrn_measurement_method '\w scans'
_diffrn_radiation_monochromator graphite
_diffrn_radiation_source 'fine-focus sealed tube'
_diffrn_radiation_type MoK\a
_diffrn_radiation_wavelength 0.71073
_diffrn_reflns_av_R_equivalents 0.0652
_diffrn_reflns_av_sigmaI/netI 0.0941
_diffrn_reflns_limit_h_max 16
_diffrn_reflns_limit_h_min -16
_diffrn_reflns_limit_k_max 16
_diffrn_reflns_limit_k_min -16
_diffrn_reflns_limit_l_max 23
_diffrn_reflns_limit_l_min -23
_diffrn_reflns_number 32336
_diffrn_reflns_theta_full 25.00
_diffrn_reflns_theta_max 25.47
_diffrn_reflns_theta_min 1.87
_diffrn_standards_decay_% 0
_diffrn_standards_interval_count 0
_diffrn_standards_interval_time 0
_diffrn_standards_number 0
_exptl_absorpt_coefficient_mu 2.634
_exptl_absorpt_correction_T_max 0.9020
_exptl_absorpt_correction_T_min 0.6209
_exptl_absorpt_correction_type multi-scan
_exptl_absorpt_process_details 'SADABS v. 2.03 (Sheldrick, 2008)'
_exptl_crystal_colour orange
_exptl_crystal_density_diffrn 1.317
_exptl_crystal_density_method 'not measured'
_exptl_crystal_description block
_exptl_crystal_F_000 1320
_exptl_crystal_size_max 0.20
_exptl_crystal_size_mid 0.12
_exptl_crystal_size_min 0.04
_platon_squeeze_details
;
;
_refine_diff_density_max 1.490
_refine_diff_density_min -1.029
_refine_diff_density_rms 0.124
_refine_ls_extinction_method none
_refine_ls_goodness_of_fit_ref 0.971
_refine_ls_hydrogen_treatment constr
_refine_ls_matrix_type full
_refine_ls_number_parameters 685
_refine_ls_number_reflns 12237
_refine_ls_number_restraints 0
_refine_ls_restrained_S_all 0.971
_refine_ls_R_factor_all 0.0719
_refine_ls_R_factor_gt 0.0476
_refine_ls_shift/su_max 0.001
_refine_ls_shift/su_mean 0.000
_refine_ls_structure_factor_coef Fsqd
_refine_ls_weighting_details 'calc w=1/[\s^2^(Fo^2^)+(0.0497P)^2^+0.0000P] where P=(Fo^2^+2Fc^2^)/3'
_refine_ls_weighting_scheme calc
_refine_ls_wR_factor_gt 0.0988
_refine_ls_wR_factor_ref 0.1064
_reflns_number_gt 8984
_reflns_number_total 12237
_reflns_threshold_expression >2sigma(I)
_cod_data_source_file ic5014208_si_002.cif
_cod_data_source_block 7
_cod_depositor_comments 'Adding full bibliography for 4340979--4340989.cif.'
_cod_database_code 4340981

loop_
_symmetry_equiv_pos_as_xyz
'x, y, z'
'-x, -y, -z'

loop_
_atom_site_label
_atom_site_type_symbol
_atom_site_fract_x
_atom_site_fract_y
_atom_site_fract_z
_atom_site_U_iso_or_equiv
_atom_site_adp_type
_atom_site_occupancy
_atom_site_symmetry_multiplicity
_atom_site_calc_flag
_atom_site_refinement_flags
U1 U 0.859715(18) 0.652132(18) 0.724353(12) 0.02582(8) Uani 1 1 d .
Cl1 Cl 0.91722(12) 0.73560(12) 0.57950(8) 0.0374(4) Uani 1 1 d .
Cl2 Cl 0.85536(12) 0.55142(13) 0.87101(8) 0.0395(4) Uani 1 1 d .
N1 N 0.7238(4) 0.7384(4) 0.7239(2) 0.0326(12) Uani 1 1 d .
O1 O 0.9443(3) 0.7732(3) 0.7460(2) 0.0313(10) Uani 1 1 d .
O2 O 1.0229(3) 0.5509(3) 0.7293(2) 0.0297(10) Uani 1 1 d .
O3 O 0.7985(3) 0.5197(3) 0.6970(2) 0.0344(10) Uani 1 1 d .
P1 P 0.98449(12) 0.84102(12) 0.77857(8) 0.0287(4) Uani 1 1 d .
P2 P 1.13498(12) 0.50729(13) 0.72882(8) 0.0304(4) Uani 1 1 d .
P3 P 0.72097(13) 0.45973(13) 0.68660(9) 0.0339(4) Uani 1 1 d .
C1 C 0.6297(5) 0.8026(5) 0.7236(3) 0.0356(16) Uani 1 1 d .
C2 C 0.5624(5) 0.7786(5) 0.7877(3) 0.0347(15) Uani 1 1 d .
C3 C 0.4682(5) 0.8404(5) 0.7850(4) 0.0448(18) Uani 1 1 d .
H3A H 0.4230 0.8255 0.8262 0.054 Uiso 1 1 calc R
C4 C 0.4395(5) 0.9232(5) 0.7234(4) 0.0453(18) Uani 1 1 d .
H4A H 0.3757 0.9629 0.7228 0.054 Uiso 1 1 calc R
C5 C 0.5080(5) 0.9462(5) 0.6622(4) 0.0447(18) Uani 1 1 d .
H5A H 0.4890 1.0020 0.6206 0.054 Uiso 1 1 calc R
C6 C 0.6038(5) 0.8885(5) 0.6611(4) 0.0350(15) Uani 1 1 d .
C7 C 0.5933(5) 0.6889(5) 0.8552(3) 0.0387(16) Uani 1 1 d .
H7A H 0.6673 0.6843 0.8577 0.046 Uiso 1 1 calc R
C8 C 0.5740(5) 0.5885(5) 0.8482(4) 0.0489(19) Uani 1 1 d .
H8A H 0.6051 0.5827 0.8026 0.073 Uiso 1 1 calc R
H8B H 0.5017 0.5879 0.8494 0.073 Uiso 1 1 calc R
H8C H 0.6030 0.5315 0.8884 0.073 Uiso 1 1 calc R
C9 C 0.5439(6) 0.6973(6) 0.9280(4) 0.060(2) Uani 1 1 d .
H9A H 0.5547 0.7613 0.9323 0.090 Uiso 1 1 calc R
H9B H 0.5740 0.6408 0.9680 0.090 Uiso 1 1 calc R
H9C H 0.4719 0.6951 0.9296 0.090 Uiso 1 1 calc R
C10 C 0.6798(4) 0.9197(5) 0.5983(3) 0.0354(16) Uani 1 1 d .
H10A H 0.7174 0.8564 0.5918 0.043 Uiso 1 1 calc R
C11 C 0.6362(5) 0.9865(5) 0.5248(4) 0.0513(19) Uani 1 1 d .
H11A H 0.5879 0.9518 0.5125 0.077 Uiso 1 1 calc R
H11B H 0.6906 0.9985 0.4874 0.077 Uiso 1 1 calc R
H11C H 0.6025 1.0512 0.5283 0.077 Uiso 1 1 calc R
C12 C 0.7561(5) 0.9758(5) 0.6150(4) 0.0511(19) Uani 1 1 d .
H12A H 0.7849 0.9351 0.6611 0.077 Uiso 1 1 calc R
H12B H 0.7226 1.0410 0.6177 0.077 Uiso 1 1 calc R
H12C H 0.8095 0.9870 0.5767 0.077 Uiso 1 1 calc R
C13 C 1.0718(5) 0.7702(5) 0.8484(3) 0.0327(15) Uani 1 1 d .
C14 C 1.0334(5) 0.7238(5) 0.9202(3) 0.0444(18) Uani 1 1 d .
H14A H 0.9643 0.7371 0.9331 0.053 Uiso 1 1 calc R
C15 C 1.1000(6) 0.6576(5) 0.9718(3) 0.0504(19) Uani 1 1 d .
H15A H 1.0749 0.6260 1.0196 0.060 Uiso 1 1 calc R
C16 C 1.2014(5) 0.6380(5) 0.9538(3) 0.0395(17) Uani 1 1 d .
H16A H 1.2445 0.5931 0.9895 0.047 Uiso 1 1 calc R
C17 C 1.2412(5) 0.6840(5) 0.8832(3) 0.0378(16) Uani 1 1 d .
H17A H 1.3107 0.6709 0.8714 0.045 Uiso 1 1 calc R
C18 C 1.1767(5) 0.7492(4) 0.8308(3) 0.0318(15) Uani 1 1 d .
H18A H 1.2027 0.7798 0.7831 0.038 Uiso 1 1 calc R
C19 C 1.0483(5) 0.9358(5) 0.7079(3) 0.0341(15) Uani 1 1 d .
C20 C 1.1120(5) 0.9955(5) 0.7240(4) 0.0439(18) Uani 1 1 d .
H20A H 1.1248 0.9841 0.7725 0.053 Uiso 1 1 calc R
C21 C 1.1549(5) 1.0697(5) 0.6685(4) 0.052(2) Uani 1 1 d .
H21A H 1.1970 1.1091 0.6791 0.063 Uiso 1 1 calc R
C22 C 1.1358(5) 1.0865(5) 0.5963(4) 0.0454(18) Uani 1 1 d .
H22A H 1.1648 1.1377 0.5584 0.055 Uiso 1 1 calc R
C23 C 1.0740(5) 1.0278(5) 0.5801(3) 0.0388(16) Uani 1 1 d .
H23A H 1.0622 1.0390 0.5314 0.047 Uiso 1 1 calc R
C24 C 1.0297(5) 0.9527(5) 0.6359(3) 0.0332(15) Uani 1 1 d .
H24A H 0.9874 0.9137 0.6250 0.040 Uiso 1 1 calc R
C25 C 0.8809(5) 0.9061(4) 0.8206(3) 0.0317(15) Uani 1 1 d .
C26 C 0.7830(5) 0.8823(5) 0.8234(3) 0.0407(17) Uani 1 1 d .
H26A H 0.7711 0.8330 0.8042 0.049 Uiso 1 1 calc R
C27 C 0.7039(5) 0.9331(5) 0.8550(4) 0.0505(19) Uani 1 1 d .
H27A H 0.6383 0.9169 0.8574 0.061 Uiso 1 1 calc R
C28 C 0.7192(6) 1.0073(6) 0.8832(4) 0.055(2) Uani 1 1 d .
H28A H 0.6646 1.0418 0.9034 0.066 Uiso 1 1 calc R
C29 C 0.8153(6) 1.0291(6) 0.8809(4) 0.063(2) Uani 1 1 d .
H29A H 0.8267 1.0782 0.9004 0.075 Uiso 1 1 calc R
C30 C 0.8962(6) 0.9793(6) 0.8501(4) 0.055(2) Uani 1 1 d .
H30A H 0.9618 0.9950 0.8491 0.066 Uiso 1 1 calc R
C31 C 1.1629(5) 0.4383(4) 0.6644(3) 0.0296(14) Uani 1 1 d .
C32 C 1.0817(5) 0.4189(5) 0.6342(4) 0.0440(18) Uani 1 1 d .
H32A H 1.0149 0.4387 0.6489 0.053 Uiso 1 1 calc R
C33 C 1.1004(6) 0.3698(6) 0.5819(4) 0.055(2) Uani 1 1 d .
H33A H 1.0464 0.3559 0.5620 0.066 Uiso 1 1 calc R
C34 C 1.1999(6) 0.3420(5) 0.5600(4) 0.052(2) Uani 1 1 d .
H34A H 1.2128 0.3101 0.5244 0.062 Uiso 1 1 calc R
C35 C 1.2807(6) 0.3608(5) 0.5902(4) 0.0512(19) Uani 1 1 d .
H35A H 1.3475 0.3408 0.5754 0.061 Uiso 1 1 calc R
C36 C 1.2626(5) 0.4091(5) 0.6420(3) 0.0383(16) Uani 1 1 d .
H36A H 1.3170 0.4221 0.6621 0.046 Uiso 1 1 calc R
C37 C 1.2154(4) 0.6071(5) 0.7011(3) 0.0309(14) Uani 1 1 d .
C38 C 1.3092(5) 0.5931(6) 0.7307(3) 0.0424(17) Uani 1 1 d .
H38A H 1.3333 0.5311 0.7661 0.051 Uiso 1 1 calc R
C39 C 1.3665(5) 0.6751(6) 0.7056(4) 0.0479(19) Uani 1 1 d .
H39A H 1.4291 0.6681 0.7253 0.057 Uiso 1 1 calc R
C40 C 1.3322(6) 0.7653(5) 0.6526(4) 0.0471(19) Uani 1 1 d .
H40A H 1.3725 0.8182 0.6355 0.056 Uiso 1 1 calc R
C41 C 1.2402(5) 0.7783(5) 0.6248(4) 0.0427(17) Uani 1 1 d .
H41A H 1.2168 0.8407 0.5896 0.051 Uiso 1 1 calc R
C42 C 1.1809(5) 0.7002(5) 0.6482(3) 0.0340(15) Uani 1 1 d .
H42A H 1.1178 0.7096 0.6287 0.041 Uiso 1 1 calc R
C43 C 1.1701(5) 0.4239(5) 0.8196(3) 0.0336(15) Uani 1 1 d .
C44 C 1.1338(5) 0.4598(5) 0.8781(3) 0.0388(16) Uani 1 1 d .
H44A H 1.0916 0.5227 0.8695 0.047 Uiso 1 1 calc R
C45 C 1.1609(6) 0.4016(6) 0.9483(4) 0.050(2) Uani 1 1 d .
H45A H 1.1380 0.4259 0.9870 0.060 Uiso 1 1 calc R
C46 C 1.2219(6) 0.3074(7) 0.9619(4) 0.059(2) Uani 1 1 d .
H46A H 1.2386 0.2675 1.0096 0.071 Uiso 1 1 calc R
C47 C 1.2572(6) 0.2733(7) 0.9049(4) 0.072(3) Uani 1 1 d .
H47A H 1.2991 0.2102 0.9141 0.087 Uiso 1 1 calc R
C48 C 1.2319(6) 0.3313(6) 0.8329(4) 0.060(2) Uani 1 1 d .
H48A H 1.2568 0.3072 0.7944 0.072 Uiso 1 1 calc R
C49 C 0.7770(5) 0.3686(5) 0.6429(3) 0.0345(15) Uani 1 1 d .
C50 C 0.8063(6) 0.2637(5) 0.6830(4) 0.0520(19) Uani 1 1 d .
H50A H 0.7951 0.2395 0.7339 0.062 Uiso 1 1 calc R
C51 C 0.8516(6) 0.1972(5) 0.6466(4) 0.055(2) Uani 1 1 d .
H51A H 0.8707 0.1279 0.6729 0.066 Uiso 1 1 calc R
C52 C 0.8686(5) 0.2331(6) 0.5715(4) 0.0475(18) Uani 1 1 d .
H52A H 0.8995 0.1878 0.5473 0.057 Uiso 1 1 calc R
C53 C 0.8405(6) 0.3348(6) 0.5319(4) 0.056(2) Uani 1 1 d .
H53A H 0.8501 0.3585 0.4810 0.067 Uiso 1 1 calc R
C54 C 0.7982(6) 0.4010(5) 0.5684(4) 0.052(2) Uani 1 1 d .
H54A H 0.7831 0.4708 0.5417 0.062 Uiso 1 1 calc R
C55 C 0.6221(5) 0.5432(5) 0.6291(3) 0.0361(16) Uani 1 1 d .
C56 C 0.5509(5) 0.5037(6) 0.6024(3) 0.0434(17) Uani 1 1 d .
H56A H 0.5530 0.4328 0.6148 0.052 Uiso 1 1 calc R
C57 C 0.4772(5) 0.5708(6) 0.5575(4) 0.0459(18) Uani 1 1 d .
H57A H 0.4288 0.5440 0.5410 0.055 Uiso 1 1 calc R
C58 C 0.4736(5) 0.6758(6) 0.5364(4) 0.0466(18) Uani 1 1 d .
H58A H 0.4237 0.7199 0.5059 0.056 Uiso 1 1 calc R
C59 C 0.5462(5) 0.7153(6) 0.5617(4) 0.0505(19) Uani 1 1 d .
H59A H 0.5460 0.7862 0.5473 0.061 Uiso 1 1 calc R
C60 C 0.6196(5) 0.6478(5) 0.6089(3) 0.0381(16) Uani 1 1 d .
H60A H 0.6668 0.6743 0.6267 0.046 Uiso 1 1 calc R
C61 C 0.6659(5) 0.3875(5) 0.7752(4) 0.0411(17) Uani 1 1 d .
C62 C 0.7279(6) 0.3551(5) 0.8347(4) 0.0500(19) Uani 1 1 d .
H62A H 0.7927 0.3747 0.8287 0.060 Uiso 1 1 calc R
C63 C 0.6931(7) 0.2935(6) 0.9029(4) 0.060(2) Uani 1 1 d .
H63A H 0.7348 0.2698 0.9425 0.071 Uiso 1 1 calc R
C64 C 0.5977(7) 0.2682(6) 0.9112(4) 0.066(2) Uani 1 1 d .
H64A H 0.5740 0.2268 0.9569 0.079 Uiso 1 1 calc R
C65 C 0.5358(7) 0.3024(7) 0.8538(5) 0.080(3) Uani 1 1 d .
H65A H 0.4698 0.2856 0.8615 0.096 Uiso 1 1 calc R
C66 C 0.5683(6) 0.3612(6) 0.7845(4) 0.063(2) Uani 1 1 d .
H66A H 0.5261 0.3824 0.7453 0.075 Uiso 1 1 calc R

loop_
_atom_site_aniso_label
_atom_site_aniso_U_11
_atom_site_aniso_U_22
_atom_site_aniso_U_33
_atom_site_aniso_U_23
_atom_site_aniso_U_13
_atom_site_aniso_U_12
U1 0.02656(13) 0.02946(14) 0.02072(12) -0.00529(9) -0.00407(9) -0.00689(9)
Cl1 0.0423(10) 0.0451(10) 0.0217(8) -0.0056(7) -0.0033(7) -0.0090(8)
Cl2 0.0378(9) 0.0494(10) 0.0224(8) -0.0003(7) -0.0029(7) -0.0067(8)
N1 0.045(3) 0.031(3) 0.022(3) -0.005(2) -0.008(2) -0.010(3)
O1 0.040(3) 0.030(2) 0.027(2) -0.0094(19) -0.0014(19) -0.013(2)
O2 0.028(2) 0.032(2) 0.027(2) -0.0073(19) 0.0013(18) -0.0043(19)
O3 0.032(2) 0.037(3) 0.037(2) -0.012(2) -0.0033(19) -0.014(2)
P1 0.0346(10) 0.0264(9) 0.0244(8) -0.0057(7) -0.0066(7) -0.0054(7)
P2 0.0292(9) 0.0357(10) 0.0260(9) -0.0096(7) -0.0021(7) -0.0051(8)
P3 0.0371(10) 0.0337(10) 0.0344(10) -0.0142(8) -0.0020(8) -0.0084(8)
C1 0.034(4) 0.038(4) 0.038(4) -0.016(3) -0.011(3) -0.002(3)
C2 0.026(4) 0.039(4) 0.045(4) -0.021(3) -0.005(3) -0.003(3)
C3 0.029(4) 0.049(5) 0.064(5) -0.026(4) 0.001(3) -0.012(3)
C4 0.030(4) 0.037(4) 0.069(5) -0.022(4) -0.003(4) 0.003(3)
C5 0.039(4) 0.039(4) 0.054(5) -0.010(3) -0.012(4) -0.005(3)
C6 0.028(4) 0.027(4) 0.051(4) -0.011(3) -0.015(3) -0.002(3)
C7 0.026(4) 0.046(4) 0.045(4) -0.019(3) -0.002(3) 0.002(3)
C8 0.046(5) 0.050(5) 0.045(4) -0.012(4) -0.003(3) 0.001(4)
C9 0.052(5) 0.089(6) 0.046(5) -0.028(4) 0.001(4) -0.017(4)
C10 0.024(3) 0.036(4) 0.039(4) -0.004(3) -0.011(3) 0.003(3)
C11 0.040(4) 0.057(5) 0.048(4) -0.009(4) -0.008(3) 0.000(4)
C12 0.039(4) 0.053(5) 0.054(5) -0.003(4) -0.007(3) -0.014(4)
C13 0.045(4) 0.033(4) 0.022(3) -0.007(3) -0.008(3) -0.014(3)
C14 0.050(5) 0.044(4) 0.032(4) -0.001(3) 0.003(3) -0.014(4)
C15 0.058(5) 0.053(5) 0.022(4) 0.008(3) -0.002(3) -0.005(4)
C16 0.039(4) 0.041(4) 0.038(4) -0.010(3) -0.012(3) -0.008(3)
C17 0.038(4) 0.041(4) 0.034(4) -0.007(3) -0.009(3) -0.013(3)
C18 0.035(4) 0.032(4) 0.027(3) -0.005(3) -0.006(3) -0.008(3)
C19 0.038(4) 0.027(4) 0.032(4) -0.004(3) -0.005(3) -0.001(3)
C20 0.060(5) 0.035(4) 0.036(4) -0.001(3) -0.012(3) -0.021(4)
C21 0.062(5) 0.048(5) 0.040(4) 0.004(4) -0.008(4) -0.027(4)
C22 0.054(5) 0.031(4) 0.039(4) 0.012(3) -0.007(3) -0.019(3)
C23 0.043(4) 0.037(4) 0.025(3) 0.001(3) -0.007(3) 0.002(3)
C24 0.036(4) 0.032(4) 0.031(4) -0.007(3) -0.003(3) -0.010(3)
C25 0.035(4) 0.026(3) 0.031(3) -0.003(3) -0.008(3) -0.005(3)
C26 0.042(4) 0.047(4) 0.032(4) -0.017(3) -0.004(3) 0.004(3)
C27 0.037(4) 0.053(5) 0.062(5) -0.021(4) -0.004(4) -0.006(4)
C28 0.065(6) 0.055(5) 0.052(5) -0.029(4) 0.002(4) -0.007(4)
C29 0.062(6) 0.078(6) 0.074(6) -0.059(5) -0.001(4) -0.010(5)
C30 0.062(5) 0.058(5) 0.063(5) -0.037(4) 0.000(4) -0.020(4)
C31 0.032(4) 0.027(3) 0.029(3) -0.009(3) 0.002(3) -0.009(3)
C32 0.043(4) 0.049(4) 0.046(4) -0.021(4) 0.004(3) -0.017(4)
C33 0.065(6) 0.056(5) 0.056(5) -0.025(4) -0.004(4) -0.031(4)
C34 0.079(6) 0.043(4) 0.043(4) -0.022(4) 0.006(4) -0.020(4)
C35 0.060(5) 0.050(5) 0.043(4) -0.018(4) 0.004(4) -0.002(4)
C36 0.042(4) 0.043(4) 0.031(4) -0.013(3) -0.004(3) -0.007(3)
C37 0.029(4) 0.041(4) 0.027(3) -0.018(3) 0.001(3) -0.006(3)
C38 0.028(4) 0.068(5) 0.037(4) -0.022(4) 0.004(3) -0.016(4)
C39 0.033(4) 0.080(6) 0.047(5) -0.037(4) 0.000(3) -0.020(4)
C40 0.060(5) 0.045(5) 0.048(4) -0.025(4) 0.005(4) -0.022(4)
C41 0.037(4) 0.045(4) 0.048(4) -0.018(3) 0.003(3) -0.009(3)
C42 0.034(4) 0.035(4) 0.037(4) -0.017(3) -0.003(3) -0.006(3)
C43 0.031(4) 0.033(4) 0.033(4) -0.005(3) -0.008(3) 0.000(3)
C44 0.042(4) 0.049(4) 0.028(3) -0.008(3) -0.007(3) -0.019(3)
C45 0.060(5) 0.061(5) 0.030(4) -0.005(4) -0.005(3) -0.031(4)
C46 0.043(5) 0.086(7) 0.035(4) 0.002(4) -0.008(4) -0.015(5)
C47 0.061(6) 0.079(6) 0.043(5) 0.009(4) -0.008(4) 0.022(5)
C48 0.066(5) 0.058(5) 0.040(4) -0.009(4) -0.004(4) 0.022(4)
C49 0.036(4) 0.037(4) 0.035(4) -0.015(3) -0.002(3) -0.013(3)
C50 0.072(6) 0.047(5) 0.038(4) -0.015(4) -0.003(4) -0.008(4)
C51 0.081(6) 0.035(4) 0.038(4) -0.010(4) -0.001(4) 0.009(4)
C52 0.044(4) 0.050(5) 0.057(5) -0.031(4) 0.004(4) -0.002(4)
C53 0.084(6) 0.047(5) 0.030(4) -0.013(4) 0.011(4) -0.001(4)
C54 0.071(5) 0.030(4) 0.043(4) -0.003(3) 0.012(4) -0.007(4)
C55 0.035(4) 0.041(4) 0.036(4) -0.016(3) 0.002(3) -0.008(3)
C56 0.045(4) 0.053(5) 0.037(4) -0.019(4) -0.002(3) -0.013(4)
C57 0.039(4) 0.064(5) 0.043(4) -0.025(4) -0.004(3) -0.015(4)
C58 0.039(4) 0.057(5) 0.048(4) -0.026(4) -0.008(3) 0.003(4)
C59 0.051(5) 0.049(5) 0.059(5) -0.029(4) -0.011(4) 0.000(4)
C60 0.034(4) 0.041(4) 0.046(4) -0.020(3) -0.009(3) -0.006(3)
C61 0.053(5) 0.034(4) 0.037(4) -0.013(3) 0.002(3) -0.005(3)
C62 0.053(5) 0.052(5) 0.049(5) -0.017(4) -0.004(4) -0.019(4)
C63 0.096(7) 0.048(5) 0.036(4) -0.009(4) -0.003(4) -0.024(5)
C64 0.091(7) 0.070(6) 0.039(5) -0.020(4) 0.030(5) -0.038(5)
C65 0.072(6) 0.098(7) 0.064(6) -0.008(5) 0.006(5) -0.045(6)
C66 0.050(5) 0.087(6) 0.054(5) -0.016(5) 0.008(4) -0.040(5)

loop_
_atom_type_symbol
_atom_type_description
_atom_type_scat_dispersion_real
_atom_type_scat_dispersion_imag
_atom_type_scat_source
C C 0.0033 0.0016 'International Tables Vol C Tables 4.2.6.8 and 6.1.1.4'
H H 0.0000 0.0000 'International Tables Vol C Tables 4.2.6.8 and 6.1.1.4'
N N 0.0061 0.0033 'International Tables Vol C Tables 4.2.6.8 and 6.1.1.4'
O O 0.0106 0.0060 'International Tables Vol C Tables 4.2.6.8 and 6.1.1.4'
P P 0.1023 0.0942 'International Tables Vol C Tables 4.2.6.8 and 6.1.1.4'
Cl Cl 0.1484 0.1585 'International Tables Vol C Tables 4.2.6.8 and 6.1.1.4'
U U -9.6767 9.6646 'International Tables Vol C Tables 4.2.6.8 and 6.1.1.4'

loop_
_geom_angle_atom_site_label_1
_geom_angle_atom_site_label_2
_geom_angle_atom_site_label_3
_geom_angle
N1 U1 O1 92.49(17)
N1 U1 O2 177.62(16)
O1 U1 O2 85.82(13)
N1 U1 O3 95.56(17)
O1 U1 O3 171.57(14)
O2 U1 O3 86.21(13)
N1 U1 Cl2 96.06(13)
O1 U1 Cl2 87.40(10)
O2 U1 Cl2 82.19(9)
O3 U1 Cl2 94.24(10)
N1 U1 Cl1 98.19(13)
O1 U1 Cl1 87.39(10)
O2 U1 Cl1 83.42(9)
O3 U1 Cl1 88.98(10)
Cl2 U1 Cl1 165.01(5)
C1 N1 U1 177.7(4)
P1 O1 U1 165.5(2)
P2 O2 U1 168.3(2)
P3 O3 U1 157.2(3)
O1 P1 C13 112.6(3)
O1 P1 C19 109.9(3)
C13 P1 C19 108.6(3)
O1 P1 C25 110.0(3)
C13 P1 C25 107.0(3)
C19 P1 C25 108.8(3)
O2 P2 C37 111.8(3)
O2 P2 C31 110.1(3)
C37 P2 C31 107.1(3)
O2 P2 C43 110.8(3)
C37 P2 C43 106.5(3)
C31 P2 C43 110.5(3)
O3 P3 C49 111.9(3)
O3 P3 C55 111.4(3)
C49 P3 C55 106.4(3)
O3 P3 C61 109.8(3)
C49 P3 C61 107.0(3)
C55 P3 C61 110.2(3)
C6 C1 N1 120.1(6)
C6 C1 C2 121.1(6)
N1 C1 C2 118.7(5)
C3 C2 C1 117.7(6)
C3 C2 C7 122.0(6)
C1 C2 C7 120.3(6)
C4 C3 C2 122.3(7)
C4 C3 H3A 118.8
C2 C3 H3A 118.8
C3 C4 C5 118.6(6)
C3 C4 H4A 120.7
C5 C4 H4A 120.7
C6 C5 C4 122.2(6)
C6 C5 H5A 118.9
C4 C5 H5A 118.9
C5 C6 C1 117.9(6)
C5 C6 C10 121.6(6)
C1 C6 C10 120.3(6)
C2 C7 C8 110.7(5)
C2 C7 C9 115.6(6)
C8 C7 C9 109.1(6)
C2 C7 H7A 107.0
C8 C7 H7A 107.0
C9 C7 H7A 107.0
C7 C8 H8A 109.5
C7 C8 H8B 109.5
H8A C8 H8B 109.5
C7 C8 H8C 109.5
H8A C8 H8C 109.5
H8B C8 H8C 109.5
C7 C9 H9A 109.5
C7 C9 H9B 109.5
H9A C9 H9B 109.5
C7 C9 H9C 109.5
H9A C9 H9C 109.5
H9B C9 H9C 109.5
C6 C10 C12 110.9(5)
C6 C10 C11 115.8(5)
C12 C10 C11 107.8(5)
C6 C10 H10A 107.3
C12 C10 H10A 107.3
C11 C10 H10A 107.3
C10 C11 H11A 109.5
C10 C11 H11B 109.5
H11A C11 H11B 109.5
C10 C11 H11C 109.5
H11A C11 H11C 109.5
H11B C11 H11C 109.5
C10 C12 H12A 109.5
C10 C12 H12B 109.5
H12A C12 H12B 109.5
C10 C12 H12C 109.5
H12A C12 H12C 109.5
H12B C12 H12C 109.5
C14 C13 C18 119.2(6)
C14 C13 P1 119.2(5)
C18 C13 P1 121.2(4)
C15 C14 C13 118.9(6)
C15 C14 H14A 120.6
C13 C14 H14A 120.6
C16 C15 C14 121.3(6)
C16 C15 H15A 119.4
C14 C15 H15A 119.4
C15 C16 C17 120.8(6)
C15 C16 H16A 119.6
C17 C16 H16A 119.6
C18 C17 C16 119.1(6)
C18 C17 H17A 120.4
C16 C17 H17A 120.4
C17 C18 C13 120.8(6)
C17 C18 H18A 119.6
C13 C18 H18A 119.6
C24 C19 C20 119.9(6)
C24 C19 P1 117.8(5)
C20 C19 P1 122.3(5)
C21 C20 C19 120.0(6)
C21 C20 H20A 120.0
C19 C20 H20A 120.0
C20 C21 C22 119.9(7)
C20 C21 H21A 120.0
C22 C21 H21A 120.0
C23 C22 C21 120.4(6)
C23 C22 H22A 119.8
C21 C22 H22A 119.8
C24 C23 C22 120.2(6)
C24 C23 H23A 119.9
C22 C23 H23A 119.9
C23 C24 C19 119.6(6)
C23 C24 H24A 120.2
C19 C24 H24A 120.2
C30 C25 C26 119.2(6)
C30 C25 P1 121.7(5)
C26 C25 P1 119.0(5)
C27 C26 C25 118.7(7)
C27 C26 H26A 120.6
C25 C26 H26A 120.6
C26 C27 C28 121.9(7)
C26 C27 H27A 119.1
C28 C27 H27A 119.1
C29 C28 C27 118.9(7)
C29 C28 H28A 120.6
C27 C28 H28A 120.6
C28 C29 C30 120.7(7)
C28 C29 H29A 119.6
C30 C29 H29A 119.6
C29 C30 C25 120.5(7)
C29 C30 H30A 119.7
C25 C30 H30A 119.7
C36 C31 C32 119.9(6)
C36 C31 P2 121.6(5)
C32 C31 P2 118.4(5)
C33 C32 C31 120.0(7)
C33 C32 H32A 120.0
C31 C32 H32A 120.0
C34 C33 C32 119.3(7)
C34 C33 H33A 120.3
C32 C33 H33A 120.3
C33 C34 C35 120.7(7)
C33 C34 H34A 119.6
C35 C34 H34A 119.6
C36 C35 C34 120.1(7)
C36 C35 H35A 119.9
C34 C35 H35A 119.9
C35 C36 C31 119.9(6)
C35 C36 H36A 120.1
C31 C36 H36A 120.1
C38 C37 C42 120.2(6)
C38 C37 P2 121.9(5)
C42 C37 P2 117.9(5)
C37 C38 C39 117.8(7)
C37 C38 H38A 121.1
C39 C38 H38A 121.1
C40 C39 C38 121.1(7)
C40 C39 H39A 119.4
C38 C39 H39A 119.4
C41 C40 C39 120.4(7)
C41 C40 H40A 119.8
C39 C40 H40A 119.8
C40 C41 C42 120.5(7)
C40 C41 H41A 119.7
C42 C41 H41A 119.7
C41 C42 C37 119.9(6)
C41 C42 H42A 120.0
C37 C42 H42A 120.0
C48 C43 C44 119.7(6)
C48 C43 P2 123.4(5)
C44 C43 P2 116.8(5)
C45 C44 C43 119.6(7)
C45 C44 H44A 120.2
C43 C44 H44A 120.2
C44 C45 C46 120.6(7)
C44 C45 H45A 119.7
C46 C45 H45A 119.7
C47 C46 C45 119.5(7)
C47 C46 H46A 120.3
C45 C46 H46A 120.3
C46 C47 C48 121.2(8)
C46 C47 H47A 119.4
C48 C47 H47A 119.4
C43 C48 C47 119.4(7)
C43 C48 H48A 120.3
C47 C48 H48A 120.3
C54 C49 C50 117.9(6)
C54 C49 P3 119.9(5)
C50 C49 P3 122.1(5)
C51 C50 C49 119.7(6)
C51 C50 H50A 120.2
C49 C50 H50A 120.2
C52 C51 C50 120.2(7)
C52 C51 H51A 119.9
C50 C51 H51A 119.9
C53 C52 C51 120.6(6)
C53 C52 H52A 119.7
C51 C52 H52A 119.7
C54 C53 C52 119.0(6)
C54 C53 H53A 120.5
C52 C53 H53A 120.5
C53 C54 C49 122.5(6)
C53 C54 H54A 118.8
C49 C54 H54A 118.8
C60 C55 C56 119.6(6)
C60 C55 P3 118.9(5)
C56 C55 P3 121.5(5)
C57 C56 C55 119.5(7)
C57 C56 H56A 120.3
C55 C56 H56A 120.3
C58 C57 C56 121.8(6)
C58 C57 H57A 119.1
C56 C57 H57A 119.1
C57 C58 C59 118.7(7)
C57 C58 H58A 120.7
C59 C58 H58A 120.7
C58 C59 C60 119.9(7)
C58 C59 H59A 120.0
C60 C59 H59A 120.0
C55 C60 C59 120.5(6)
C55 C60 H60A 119.8
C59 C60 H60A 119.8
C66 C61 C62 120.2(7)
C66 C61 P3 122.7(6)
C62 C61 P3 117.0(5)
C63 C62 C61 119.9(7)
C63 C62 H62A 120.0
C61 C62 H62A 120.0
C64 C63 C62 119.2(8)
C64 C63 H63A 120.4
C62 C63 H63A 120.4
C63 C64 C65 121.0(7)
C63 C64 H64A 119.5
C65 C64 H64A 119.5
C64 C65 C66 121.8(8)
C64 C65 H65A 119.1
C66 C65 H65A 119.1
C65 C66 C61 117.8(8)
C65 C66 H66A 121.1
C61 C66 H66A 121.1

loop_
_geom_bond_atom_site_label_1
_geom_bond_atom_site_label_2
_geom_bond_distance
U1 N1 1.995(5)
U1 O1 2.352(4)
U1 O2 2.373(4)
U1 O3 2.375(4)
U1 Cl2 2.7026(15)
U1 Cl1 2.7218(15)
N1 C1 1.409(8)
O1 P1 1.497(4)
O2 P2 1.512(4)
O3 P3 1.503(4)
P1 C13 1.786(6)
P1 C19 1.793(6)
P1 C25 1.799(6)
P2 C37 1.797(6)
P2 C31 1.801(6)
P2 C43 1.804(6)
P3 C49 1.784(6)
P3 C55 1.799(7)
P3 C61 1.811(7)
C1 C6 1.406(8)
C1 C2 1.424(9)
C2 C3 1.391(8)
C2 C7 1.503(8)
C3 C4 1.380(9)
C3 H3A 0.9300
C4 C5 1.395(9)
C4 H4A 0.9300
C5 C6 1.389(8)
C5 H5A 0.9300
C6 C10 1.485(9)
C7 C8 1.519(9)
C7 C9 1.527(9)
C7 H7A 0.9800
C8 H8A 0.9600
C8 H8B 0.9600
C8 H8C 0.9600
C9 H9A 0.9600
C9 H9B 0.9600
C9 H9C 0.9600
C10 C12 1.504(8)
C10 C11 1.522(8)
C10 H10A 0.9800
C11 H11A 0.9600
C11 H11B 0.9600
C11 H11C 0.9600
C12 H12A 0.9600
C12 H12B 0.9600
C12 H12C 0.9600
C13 C14 1.397(8)
C13 C18 1.406(8)
C14 C15 1.385(9)
C14 H14A 0.9300
C15 C16 1.362(9)
C15 H15A 0.9300
C16 C17 1.385(8)
C16 H16A 0.9300
C17 C18 1.374(8)
C17 H17A 0.9300
C18 H18A 0.9300
C19 C24 1.379(8)
C19 C20 1.409(8)
C20 C21 1.359(8)
C20 H20A 0.9300
C21 C22 1.384(9)
C21 H21A 0.9300
C22 C23 1.381(9)
C22 H22A 0.9300
C23 C24 1.378(8)
C23 H23A 0.9300
C24 H24A 0.9300
C25 C30 1.384(8)
C25 C26 1.387(8)
C26 C27 1.376(9)
C26 H26A 0.9300
C27 C28 1.379(9)
C27 H27A 0.9300
C28 C29 1.355(10)
C28 H28A 0.9300
C29 C30 1.376(10)
C29 H29A 0.9300
C30 H30A 0.9300
C31 C36 1.387(8)
C31 C32 1.390(8)
C32 C33 1.389(9)
C32 H32A 0.9300
C33 C34 1.378(10)
C33 H33A 0.9300
C34 C35 1.381(10)
C34 H34A 0.9300
C35 C36 1.373(9)
C35 H35A 0.9300
C36 H36A 0.9300
C37 C38 1.386(8)
C37 C42 1.390(8)
C38 C39 1.398(9)
C38 H38A 0.9300
C39 C40 1.365(9)
C39 H39A 0.9300
C40 C41 1.350(9)
C40 H40A 0.9300
C41 C42 1.373(8)
C41 H41A 0.9300
C42 H42A 0.9300
C43 C48 1.367(9)
C43 C44 1.403(8)
C44 C45 1.375(8)
C44 H44A 0.9300
C45 C46 1.379(10)
C45 H45A 0.9300
C46 C47 1.358(10)
C46 H46A 0.9300
C47 C48 1.397(9)
C47 H47A 0.9300
C48 H48A 0.9300
C49 C54 1.369(9)
C49 C50 1.409(9)
C50 C51 1.377(9)
C50 H50A 0.9300
C51 C52 1.375(9)
C51 H51A 0.9300
C52 C53 1.369(9)
C52 H52A 0.9300
C53 C54 1.365(9)
C53 H53A 0.9300
C54 H54A 0.9300
C55 C60 1.370(8)
C55 C56 1.397(8)
C56 C57 1.382(9)
C56 H56A 0.9300
C57 C58 1.372(9)
C57 H57A 0.9300
C58 C59 1.396(9)
C58 H58A 0.9300
C59 C60 1.402(9)
C59 H59A 0.9300
C60 H60A 0.9300
C61 C66 1.384(9)
C61 C62 1.394(9)
C62 C63 1.384(9)
C62 H62A 0.9300
C63 C64 1.351(10)
C63 H63A 0.9300
C64 C65 1.360(11)
C64 H64A 0.9300
C65 C66 1.377(10)
C65 H65A 0.9300
C66 H66A 0.9300

loop_
_geom_torsion_atom_site_label_1
_geom_torsion_atom_site_label_2
_geom_torsion_atom_site_label_3
_geom_torsion_atom_site_label_4
_geom_torsion
O1 U1 N1 C1 8(10)
O2 U1 N1 C1 53(12)
O3 U1 N1 C1 -169(10)
Cl2 U1 N1 C1 96(10)
Cl1 U1 N1 C1 -79(10)
N1 U1 O1 P1 70.7(10)
O2 U1 O1 P1 -107.6(10)
O3 U1 O1 P1 -126.7(10)
Cl2 U1 O1 P1 -25.2(10)
Cl1 U1 O1 P1 168.8(10)
N1 U1 O2 P2 -67(4)
O1 U1 O2 P2 -21.8(11)
O3 U1 O2 P2 155.4(11)
Cl2 U1 O2 P2 -109.7(11)
Cl1 U1 O2 P2 66.0(11)
N1 U1 O3 P3 -11.7(6)
O1 U1 O3 P3 -174.2(6)
O2 U1 O3 P3 166.7(6)
Cl2 U1 O3 P3 84.8(6)
Cl1 U1 O3 P3 -109.8(6)
U1 O1 P1 C13 69.3(11)
U1 O1 P1 C19 -169.5(10)
U1 O1 P1 C25 -49.8(11)
U1 O2 P2 C37 -5.0(12)
U1 O2 P2 C31 -123.9(11)
U1 O2 P2 C43 113.7(11)
U1 O3 P3 C49 168.4(6)
U1 O3 P3 C55 49.5(7)
U1 O3 P3 C61 -72.9(7)
U1 N1 C1 C6 70(10)
U1 N1 C1 C2 -109(10)
C6 C1 C2 C3 2.9(9)
N1 C1 C2 C3 -177.2(5)
C6 C1 C2 C7 -177.5(5)
N1 C1 C2 C7 2.4(9)
C1 C2 C3 C4 -0.7(9)
C7 C2 C3 C4 179.7(6)
C2 C3 C4 C5 -0.8(10)
C3 C4 C5 C6 0.2(10)
C4 C5 C6 C1 1.9(10)
C4 C5 C6 C10 -174.0(6)
N1 C1 C6 C5 176.7(6)
C2 C1 C6 C5 -3.5(9)
N1 C1 C6 C10 -7.3(9)
C2 C1 C6 C10 172.5(6)
C3 C2 C7 C8 97.5(7)
C1 C2 C7 C8 -82.0(7)
C3 C2 C7 C9 -27.1(9)
C1 C2 C7 C9 153.3(6)
C5 C6 C10 C12 98.3(7)
C1 C6 C10 C12 -77.5(7)
C5 C6 C10 C11 -24.9(9)
C1 C6 C10 C11 159.2(6)
O1 P1 C13 C14 -84.1(5)
C19 P1 C13 C14 154.0(5)
C25 P1 C13 C14 36.8(6)
O1 P1 C13 C18 87.7(5)
C19 P1 C13 C18 -34.2(6)
C25 P1 C13 C18 -151.4(5)
C18 C13 C14 C15 -0.6(9)
P1 C13 C14 C15 171.4(5)
C13 C14 C15 C16 0.5(11)
C14 C15 C16 C17 0.2(11)
C15 C16 C17 C18 -0.8(10)
C16 C17 C18 C13 0.7(9)
C14 C13 C18 C17 0.0(9)
P1 C13 C18 C17 -171.8(5)
O1 P1 C19 C24 16.8(6)
C13 P1 C19 C24 140.3(5)
C25 P1 C19 C24 -103.6(5)
O1 P1 C19 C20 -166.1(5)
C13 P1 C19 C20 -42.6(6)
C25 P1 C19 C20 73.4(6)
C24 C19 C20 C21 0.1(10)
P1 C19 C20 C21 -176.9(5)
C19 C20 C21 C22 0.0(11)
C20 C21 C22 C23 -0.5(11)
C21 C22 C23 C24 0.8(10)
C22 C23 C24 C19 -0.7(10)
C20 C19 C24 C23 0.2(9)
P1 C19 C24 C23 177.4(5)
O1 P1 C25 C30 -175.2(5)
C13 P1 C25 C30 62.3(6)
C19 P1 C25 C30 -54.9(6)
O1 P1 C25 C26 4.7(6)
C13 P1 C25 C26 -117.8(5)
C19 P1 C25 C26 125.1(5)
C30 C25 C26 C27 0.5(9)
P1 C25 C26 C27 -179.4(5)
C25 C26 C27 C28 0.6(10)
C26 C27 C28 C29 -1.4(11)
C27 C28 C29 C30 1.0(12)
C28 C29 C30 C25 0.2(12)
C26 C25 C30 C29 -0.9(10)
P1 C25 C30 C29 179.0(6)
O2 P2 C31 C36 166.5(5)
C37 P2 C31 C36 44.8(6)
C43 P2 C31 C36 -70.9(6)
O2 P2 C31 C32 -10.3(6)
C37 P2 C31 C32 -132.1(5)
C43 P2 C31 C32 112.3(5)
C36 C31 C32 C33 0.3(10)
P2 C31 C32 C33 177.2(5)
C31 C32 C33 C34 -0.8(10)
C32 C33 C34 C35 1.1(11)
C33 C34 C35 C36 -0.9(11)
C34 C35 C36 C31 0.4(10)
C32 C31 C36 C35 -0.1(9)
P2 C31 C36 C35 -177.0(5)
O2 P2 C37 C38 145.2(5)
C31 P2 C37 C38 -94.2(5)
C43 P2 C37 C38 24.0(6)
O2 P2 C37 C42 -35.1(5)
C31 P2 C37 C42 85.6(5)
C43 P2 C37 C42 -156.2(5)
C42 C37 C38 C39 0.1(9)
P2 C37 C38 C39 179.8(5)
C37 C38 C39 C40 -1.3(10)
C38 C39 C40 C41 2.0(10)
C39 C40 C41 C42 -1.5(10)
C40 C41 C42 C37 0.3(10)
C38 C37 C42 C41 0.4(9)
P2 C37 C42 C41 -179.4(5)
O2 P2 C43 C48 137.4(6)
C37 P2 C43 C48 -100.8(6)
C31 P2 C43 C48 15.2(7)
O2 P2 C43 C44 -44.9(5)
C37 P2 C43 C44 76.9(5)
C31 P2 C43 C44 -167.1(5)
C48 C43 C44 C45 0.1(10)
P2 C43 C44 C45 -177.6(5)
C43 C44 C45 C46 -1.3(10)
C44 C45 C46 C47 1.6(11)
C45 C46 C47 C48 -0.9(12)
C44 C43 C48 C47 0.6(11)
P2 C43 C48 C47 178.2(6)
C46 C47 C48 C43 -0.3(13)
O3 P3 C49 C54 -78.5(6)
C55 P3 C49 C54 43.4(6)
C61 P3 C49 C54 161.2(6)
O3 P3 C49 C50 97.8(6)
C55 P3 C49 C50 -140.3(6)
C61 P3 C49 C50 -22.5(6)
C54 C49 C50 C51 -2.0(10)
P3 C49 C50 C51 -178.4(6)
C49 C50 C51 C52 0.3(11)
C50 C51 C52 C53 -0.3(12)
C51 C52 C53 C54 2.0(12)
C52 C53 C54 C49 -3.9(12)
C50 C49 C54 C53 3.9(11)
P3 C49 C54 C53 -179.6(6)
O3 P3 C55 C60 -7.6(6)
C49 P3 C55 C60 -129.7(5)
C61 P3 C55 C60 114.6(5)
O3 P3 C55 C56 169.8(5)
C49 P3 C55 C56 47.7(6)
C61 P3 C55 C56 -68.0(6)
C60 C55 C56 C57 -1.6(10)
P3 C55 C56 C57 -179.0(5)
C55 C56 C57 C58 1.8(10)
C56 C57 C58 C59 -0.4(10)
C57 C58 C59 C60 -1.3(10)
C56 C55 C60 C59 -0.1(10)
P3 C55 C60 C59 177.3(5)
C58 C59 C60 C55 1.6(10)
O3 P3 C61 C66 152.3(6)
C49 P3 C61 C66 -86.1(7)
C55 P3 C61 C66 29.2(7)
O3 P3 C61 C62 -30.2(6)
C49 P3 C61 C62 91.4(6)
C55 P3 C61 C62 -153.3(5)
C66 C61 C62 C63 2.1(11)
P3 C61 C62 C63 -175.5(5)
C61 C62 C63 C64 -2.0(11)
C62 C63 C64 C65 0.0(13)
C63 C64 C65 C66 2.0(14)
C64 C65 C66 C61 -1.9(14)
C62 C61 C66 C65 -0.1(12)
P3 C61 C66 C65 177.3(6)

loop_
_platon_squeeze_void_nr
_platon_squeeze_void_average_x
_platon_squeeze_void_average_y
_platon_squeeze_void_average_z
_platon_squeeze_void_volume
_platon_squeeze_void_count_electrons
_platon_squeeze_void_content
1 -0.008 0.000 0.000 586 159 '6 Dichloromethane'
